data_7152045
loop_
_publ_author_name
'Huang, Aiping'
'Liu, Feng'
'Zhan, Chunjing'
'Liu, Yanli'
'Ma, Chen'

_publ_section_title
;
 One-pot synthesis of pyrrolo[1,2-a]quinoxalines.
;
_journal_issue 21
_journal_name_full 'Organic &amp; biomolecular chemistry'
_journal_page_first 7351
_journal_page_last 7357
_journal_paper_doi 10.1039/c1ob05936j
_journal_volume 9
_journal_year 2011
_chemical_formula_sum 'C18 H13 F N2 O'
_chemical_formula_weight 292.30
_chemical_name_systematic
;
?
;
_space_group_IT_number 15
_symmetry_cell_setting monoclinic
_symmetry_space_group_name_Hall '-C 2yc'
_symmetry_space_group_name_H-M 'C 1 2/c 1'
_atom_sites_solution_hydrogens geom
_atom_sites_solution_primary direct
_atom_sites_solution_secondary difmap
_audit_creation_method SHELXL-97
_cell_angle_alpha 90.00
_cell_angle_beta 97.96
_cell_angle_gamma 90.00
_cell_formula_units_Z 8
_cell_length_a 8.023
_cell_length_b 15.891
_cell_length_c 22.670
_cell_measurement_temperature 298(2)
_cell_volume 2862.430
_computing_structure_refinement 'SHELXL-97 (Sheldrick, 1997)'
_diffrn_ambient_temperature 298(2)
_diffrn_measured_fraction_theta_full 0.996
_diffrn_measured_fraction_theta_max 0.996
_diffrn_radiation_monochromator graphite
_diffrn_radiation_source 'fine-focus sealed tube'
_diffrn_radiation_type MoK\a
_diffrn_radiation_wavelength 0.71073
_diffrn_reflns_av_R_equivalents 0.0231
_diffrn_reflns_av_sigmaI/netI 0.0224
_diffrn_reflns_limit_h_max 10
_diffrn_reflns_limit_h_min -10
_diffrn_reflns_limit_k_max 20
_diffrn_reflns_limit_k_min -20
_diffrn_reflns_limit_l_max 29
_diffrn_reflns_limit_l_min -29
_diffrn_reflns_number 12000
_diffrn_reflns_theta_full 27.54
_diffrn_reflns_theta_max 27.54
_diffrn_reflns_theta_min 2.56
_exptl_absorpt_coefficient_mu 0.095
_exptl_absorpt_correction_T_max 0.9925
_exptl_absorpt_correction_T_min 0.9906
_exptl_absorpt_correction_type multi-scan
_exptl_crystal_colour colorless
_exptl_crystal_density_diffrn 1.357
_exptl_crystal_density_method 'not measured'
_exptl_crystal_description block
_exptl_crystal_F_000 1216
_exptl_crystal_size_max 0.10
_exptl_crystal_size_mid 0.10
_exptl_crystal_size_min 0.08
_refine_diff_density_max 0.239
_refine_diff_density_min -0.228
_refine_diff_density_rms 0.052
_refine_ls_extinction_method none
_refine_ls_goodness_of_fit_ref 1.018
_refine_ls_hydrogen_treatment constr
_refine_ls_matrix_type full
_refine_ls_number_parameters 199
_refine_ls_number_reflns 3301
_refine_ls_number_restraints 0
_refine_ls_restrained_S_all 1.018
_refine_ls_R_factor_all 0.0772
_refine_ls_R_factor_gt 0.0495
_refine_ls_shift/su_max 0.000
_refine_ls_shift/su_mean 0.000
_refine_ls_structure_factor_coef Fsqd
_refine_ls_weighting_details 'calc w=1/[\s^2^(Fo^2^)+(0.0698P)^2^+1.0214P] where P=(Fo^2^+2Fc^2^)/3'
_refine_ls_weighting_scheme calc
_refine_ls_wR_factor_gt 0.1248
_refine_ls_wR_factor_ref 0.1443
_reflns_number_gt 2184
_reflns_number_total 3301
_reflns_threshold_expression >2sigma(I)
_cod_data_source_file c1ob05936j.txt
_cod_data_source_block test-5e
_cod_original_cell_volume 2862.5
_cod_original_sg_symbol_H-M C2/c
_cod_database_code 7152045

loop_
_symmetry_equiv_pos_as_xyz
'x, y, z'
'-x, y, -z+1/2'
'x+1/2, y+1/2, z'
'-x+1/2, y+1/2, -z+1/2'
'-x, -y, -z'
'x, -y, z-1/2'
'-x+1/2, -y+1/2, -z'
'x+1/2, -y+1/2, z-1/2'

loop_
_atom_site_label
_atom_site_type_symbol
_atom_site_fract_x
_atom_site_fract_y
_atom_site_fract_z
_atom_site_U_iso_or_equiv
_atom_site_adp_type
_atom_site_occupancy
_atom_site_symmetry_multiplicity
_atom_site_calc_flag
_atom_site_refinement_flags
F1 F 0.01147(19) 0.15728(8) 0.44908(6) 0.0999(5) Uani 1 1 d .
N1 N 0.20035(18) 0.37050(8) 0.32598(6) 0.0490(3) Uani 1 1 d .
C001 C 0.1952(2) 0.22291(10) 0.29604(8) 0.0511(4) Uani 1 1 d .
C002 C 0.1804(2) 0.43326(9) 0.37059(7) 0.0465(4) Uani 1 1 d .
C003 C 0.1684(2) 0.28491(9) 0.33722(7) 0.0470(4) Uani 1 1 d .
C004 C 0.2508(2) 0.39784(11) 0.27303(8) 0.0544(4) Uani 1 1 d .
C005 C 0.2769(2) 0.33288(11) 0.23093(8) 0.0554(4) Uani 1 1 d .
C006 C 0.1069(2) 0.26102(11) 0.38925(8) 0.0569(4) Uani 1 1 d .
H006 H 0.0888 0.3011 0.4175 0.068 Uiso 1 1 calc R
N2 N 0.25537(18) 0.24877(9) 0.24368(6) 0.0551(4) Uani 1 1 d .
O1 O 0.2730(2) 0.47274(8) 0.26415(6) 0.0764(4) Uani 1 1 d .
C007 C 0.1458(2) 0.55514(11) 0.45618(8) 0.0574(5) Uani 1 1 d .
C008 C 0.0735(3) 0.17813(12) 0.39829(10) 0.0665(5) Uani 1 1 d .
C009 C 0.0358(2) 0.55108(11) 0.40384(9) 0.0599(5) Uani 1 1 d .
H009 H -0.0509 0.5902 0.3971 0.072 Uiso 1 1 calc R
C010 C 0.2921(2) 0.43571(11) 0.42267(8) 0.0551(4) Uani 1 1 d .
H010 H 0.3800 0.3972 0.4290 0.066 Uiso 1 1 calc R
C011 C 0.0963(3) 0.11630(11) 0.35814(11) 0.0725(6) Uani 1 1 d .
H011 H 0.0708 0.0605 0.3653 0.087 Uiso 1 1 calc R
C012 C 0.1580(2) 0.13914(11) 0.30694(10) 0.0662(5) Uani 1 1 d .
H012 H 0.1752 0.0981 0.2791 0.079 Uiso 1 1 calc R
C013 C 0.2729(2) 0.49554(12) 0.46526(8) 0.0605(5) Uani 1 1 d .
H013 H 0.3465 0.4959 0.5007 0.073 Uiso 1 1 calc R
C014 C 0.0509(2) 0.49056(10) 0.36123(8) 0.0543(4) Uani 1 1 d .
H014 H -0.0258 0.4885 0.3265 0.065 Uiso 1 1 calc R
C015 C 0.3341(3) 0.33773(15) 0.17690(9) 0.0726(6) Uani 1 1 d .
H015 H 0.3589 0.3867 0.1574 0.087 Uiso 1 1 calc R
C016 C 0.2997(3) 0.20161(14) 0.19809(9) 0.0721(6) Uani 1 1 d .
H016 H 0.2974 0.1432 0.1957 0.087 Uiso 1 1 calc R
C017 C 0.1285(3) 0.62208(13) 0.50212(10) 0.0821(7) Uani 1 1 d .
H01A H 0.2155 0.6150 0.5354 0.123 Uiso 1 1 calc R
H01B H 0.0204 0.6172 0.5154 0.123 Uiso 1 1 calc R
H01C H 0.1386 0.6766 0.4848 0.123 Uiso 1 1 calc R
C018 C 0.3481(3) 0.25544(16) 0.15643(10) 0.0815(7) Uani 1 1 d .
H018 H 0.3841 0.2399 0.1207 0.098 Uiso 1 1 calc R

loop_
_atom_site_aniso_label
_atom_site_aniso_U_11
_atom_site_aniso_U_22
_atom_site_aniso_U_33
_atom_site_aniso_U_23
_atom_site_aniso_U_13
_atom_site_aniso_U_12
F1 0.1251(11) 0.0693(8) 0.1134(11) 0.0287(7) 0.0448(9) -0.0131(7)
N1 0.0615(9) 0.0359(7) 0.0505(8) -0.0013(6) 0.0110(6) -0.0035(6)
C001 0.0484(9) 0.0435(9) 0.0586(10) -0.0041(7) -0.0024(7) 0.0055(7)
C002 0.0563(10) 0.0357(8) 0.0482(9) -0.0003(6) 0.0096(7) -0.0066(7)
C003 0.0462(8) 0.0363(8) 0.0570(10) 0.0010(7) 0.0022(7) 0.0007(7)
C004 0.0652(11) 0.0494(10) 0.0485(9) 0.0010(7) 0.0076(8) -0.0030(8)
C005 0.0576(10) 0.0604(11) 0.0470(9) -0.0033(8) 0.0027(8) 0.0003(8)
C006 0.0628(11) 0.0430(9) 0.0668(11) 0.0040(8) 0.0155(9) -0.0012(8)
N2 0.0548(8) 0.0531(8) 0.0548(8) -0.0112(7) -0.0018(7) 0.0072(6)
O1 0.1188(12) 0.0488(8) 0.0655(9) 0.0068(6) 0.0271(8) -0.0121(7)
C007 0.0668(11) 0.0495(10) 0.0598(11) -0.0098(8) 0.0229(9) -0.0168(9)
C008 0.0698(12) 0.0485(10) 0.0820(14) 0.0151(10) 0.0128(10) -0.0019(9)
C009 0.0614(11) 0.0465(10) 0.0738(13) -0.0034(8) 0.0159(9) 0.0013(8)
C010 0.0529(10) 0.0537(10) 0.0581(10) -0.0011(8) 0.0054(8) -0.0004(8)
C011 0.0802(14) 0.0380(9) 0.0961(16) 0.0110(10) 0.0008(12) -0.0019(9)
C012 0.0691(12) 0.0413(9) 0.0829(14) -0.0090(9) -0.0080(10) 0.0110(8)
C013 0.0620(11) 0.0673(11) 0.0512(10) -0.0055(8) 0.0050(8) -0.0143(9)
C014 0.0582(10) 0.0463(9) 0.0569(10) -0.0017(7) 0.0033(8) -0.0015(8)
C015 0.0760(13) 0.0901(15) 0.0519(11) -0.0070(10) 0.0095(10) -0.0025(11)
C016 0.0739(13) 0.0761(14) 0.0638(12) -0.0214(11) 0.0004(10) 0.0139(11)
C017 0.1069(18) 0.0690(13) 0.0771(14) -0.0240(11) 0.0358(13) -0.0190(12)
C018 0.0754(14) 0.1103(18) 0.0585(12) -0.0276(13) 0.0079(10) 0.0122(13)

loop_
_atom_type_symbol
_atom_type_description
_atom_type_scat_dispersion_real
_atom_type_scat_dispersion_imag
_atom_type_scat_source
C C 0.0033 0.0016 'International Tables Vol C Tables 4.2.6.8 and 6.1.1.4'
H H 0.0000 0.0000 'International Tables Vol C Tables 4.2.6.8 and 6.1.1.4'
N N 0.0061 0.0033 'International Tables Vol C Tables 4.2.6.8 and 6.1.1.4'
O O 0.0106 0.0060 'International Tables Vol C Tables 4.2.6.8 and 6.1.1.4'
F F 0.0171 0.0103 'International Tables Vol C Tables 4.2.6.8 and 6.1.1.4'

loop_
_geom_angle_atom_site_label_1
_geom_angle_atom_site_label_2
_geom_angle_atom_site_label_3
_geom_angle
C004 N1 C003 122.58(14)
C004 N1 C002 117.57(13)
C003 N1 C002 119.85(13)
C012 C001 C003 119.96(18)
C012 C001 N2 122.48(16)
C003 C001 N2 117.53(15)
C014 C002 C010 120.01(15)
C014 C002 N1 120.22(14)
C010 C002 N1 119.77(15)
C006 C003 C001 118.68(15)
C006 C003 N1 120.60(15)
C001 C003 N1 120.71(15)
O1 C004 N1 120.85(16)
O1 C004 C005 123.36(17)
N1 C004 C005 115.79(15)
C015 C005 N2 107.97(17)
C015 C005 C004 130.55(18)
N2 C005 C004 121.34(16)
C008 C006 C003 119.34(18)
C008 C006 H006 120.3
C003 C006 H006 120.3
C016 N2 C005 108.64(17)
C016 N2 C001 129.54(17)
C005 N2 C001 121.82(14)
C009 C007 C013 117.77(16)
C009 C007 C017 121.20(19)
C013 C007 C017 121.03(19)
F1 C008 C006 117.74(19)
F1 C008 C011 119.17(17)
C006 C008 C011 123.1(2)
C007 C009 C014 121.82(17)
C007 C009 H009 119.1
C014 C009 H009 119.1
C002 C010 C013 119.73(17)
C002 C010 H010 120.1
C013 C010 H010 120.1
C008 C011 C012 118.02(17)
C008 C011 H011 121.0
C012 C011 H011 121.0
C011 C012 C001 120.92(18)
C011 C012 H012 119.5
C001 C012 H012 119.5
C010 C013 C007 121.24(17)
C010 C013 H013 119.4
C007 C013 H013 119.4
C002 C014 C009 119.38(16)
C002 C014 H014 120.3
C009 C014 H014 120.3
C005 C015 C018 107.3(2)
C005 C015 H015 126.4
C018 C015 H015 126.4
N2 C016 C018 107.94(19)
N2 C016 H016 126.0
C018 C016 H016 126.0
C007 C017 H01A 109.5
C007 C017 H01B 109.5
H01A C017 H01B 109.5
C007 C017 H01C 109.5
H01A C017 H01C 109.5
H01B C017 H01C 109.5
C016 C018 C015 108.16(18)
C016 C018 H018 125.9
C015 C018 H018 125.9

loop_
_geom_bond_atom_site_label_1
_geom_bond_atom_site_label_2
_geom_bond_distance
F1 C008 1.357(2)
N1 C004 1.389(2)
N1 C003 1.4136(19)
N1 C002 1.445(2)
C001 C012 1.394(3)
C001 C003 1.394(2)
C001 N2 1.403(2)
C002 C014 1.376(2)
C002 C010 1.380(2)
C003 C006 1.393(2)
C004 O1 1.224(2)
C004 C005 1.441(2)
C005 C015 1.368(3)
C005 N2 1.383(2)
C006 C008 1.365(2)
C006 H006 0.9300
N2 C016 1.363(2)
C007 C009 1.379(3)
C007 C013 1.386(3)
C007 C017 1.509(3)
C008 C011 1.369(3)
C009 C014 1.380(2)
C009 H009 0.9300
C010 C013 1.379(3)
C010 H010 0.9300
C011 C012 1.372(3)
C011 H011 0.9300
C012 H012 0.9300
C013 H013 0.9300
C014 H014 0.9300
C015 C018 1.397(3)
C015 H015 0.9300
C016 C018 1.370(3)
C016 H016 0.9300
C017 H01A 0.9600
C017 H01B 0.9600
C017 H01C 0.9600
C018 H018 0.9300
